data_1511528
loop_
_publ_author_name
'Cano, F.H.'
'Garcia-Blanco, S.'
'Vegas, A.'

_publ_section_title
;
 Crystal structure of (Bi2 O3)3 (B2 O3)5. A new type of polyborate-anion
 (B5 O11)(-
;
_journal_name_full 'Journal of Solid State Chemistry'
_journal_page_first 151
_journal_page_last 155
_journal_paper_doi 10.1016/0022-4596(76)90215-2
_journal_volume 17
_journal_year 1976
_chemical_formula_sum 'B5 Bi3 O12'
_chemical_name_systematic 'Bi3 O (B5 O11)'
_space_group_IT_number 62
_symmetry_space_group_name_Hall '-P 2ac 2n'
_symmetry_space_group_name_H-M 'P n m a'
_cell_angle_alpha 90
_cell_angle_beta 90
_cell_angle_gamma 90
_cell_formula_units_Z 4
_cell_length_a 6.532
_cell_length_b 7.733
_cell_length_c 18.566
_cell_volume 937.805
_citation_journal_id_ASTM JSSCBI
_cod_data_source_file boron4-x_161.cif
_cod_data_source_block B5Bi3O12
_cod_original_cell_volume 937.8049
_cod_database_code 1511528

loop_
_symmetry_equiv_pos_as_xyz
x,y,z
-x+1/2,-y,z+1/2
x+1/2,-y+1/2,-z+1/2
-x,y+1/2,-z
-x,-y,-z
x-1/2,y,-z-1/2
-x-1/2,y-1/2,z-1/2
x,-y-1/2,z

loop_
_atom_site_label
_atom_site_type_symbol
_atom_site_fract_x
_atom_site_fract_y
_atom_site_fract_z
_atom_site_occupancy
_atom_site_U_iso_or_equiv
O7 O-2 0.177 0.407 -0.003 1 0.0
O8 O-2 0.591 0.414 0.155 1 0.0
O9 O-2 0.651 0.552 0.265 1 0.0
B4 B+3 0.619 0.401 0.229 1 0.0
O4 O-2 0.725 0.25 0.051 1 0.0
Bi1 Bi+3 0.4594 0.25 -0.1866 1 0.0
Bi2 Bi+3 -0.0147 0.5171 0.0957 1 0.0
O2 O-2 0.483 0.25 -0.043 1 0.0
B2 B+3 0.294 0.25 0.011 1 0.0
O3 O-2 0.159 0.25 -0.144 1 0.0
B1 B+3 0.545 0.25 0.107 1 0.0
O6 O-2 0.615 0.25 0.269 1 0.0
B3 B+3 0.667 0.25 -0.024 1 0.0
O1 O-2 0.358 0.25 0.083 1 0.0
O5 O-2 0.811 0.25 -0.075 1 0.0
